data_1522001
loop_
_publ_author_name
'Szymczak, R.'
'Shvanskaya, L.'
'Szymczak, H.'
'Mosiniewicz-Szablewska, E.'
'Baran, M.'
'Babonas, G.J.'
'Maltsev, V.'
'Leonyuk, L.'

_publ_section_title
;
 Magnetic and superconducting properties of doped (Sr, Ca)10 Cu17 O29 -
 type crystals
;
_journal_name_full 'Physica C (Amsterdam)'
_journal_page_first 187
_journal_page_last 196
_journal_volume 311
_journal_year 1999
_chemical_formula_sum 'Bi0.3 Ca5.96 Cu17 O29 Pb0.1 Sr3.54 Y0.1'
_chemical_name_systematic '(Ca5.96 Sr3.54 Bi0.3 Y0.1 Pb0.1) Cu17 O29'
_space_group_IT_number 22
_symmetry_space_group_name_Hall 'F 2 2'
_symmetry_space_group_name_H-M 'F 2 2 2'
_cell_angle_alpha 90
_cell_angle_beta 90
_cell_angle_gamma 90
_cell_formula_units_Z 4
_cell_length_a 11.316
_cell_length_b 12.763
_cell_length_c 19.49
_cell_volume 2814.865
_citation_journal_id_ASTM PHYCE6
_cod_data_source_file Szymczak_PHYCE6_1999_586.cif
_cod_data_source_block Bi0.3Ca5.96Cu17O29Pb0.1Sr3.54Y0.1
_cod_database_code 1522001

loop_
_symmetry_equiv_pos_as_xyz
x,y,z
-x,-y,z
x,-y,-z
-x,y,-z
x,y+1/2,z+1/2
-x,-y+1/2,z+1/2
x,-y+1/2,-z+1/2
-x,y+1/2,-z+1/2
x+1/2,y,z+1/2
-x+1/2,-y,z+1/2
x+1/2,-y,-z+1/2
-x+1/2,y,-z+1/2
x+1/2,y+1/2,z
-x+1/2,-y+1/2,z
x+1/2,-y+1/2,-z
-x+1/2,y+1/2,-z

loop_
_atom_site_label
_atom_site_type_symbol
_atom_site_fract_x
_atom_site_fract_y
_atom_site_fract_z
_atom_site_occupancy
_atom_site_U_iso_or_equiv
Sr1 Sr+2 -0.0032 0.1302 0.7988 0.3633 0.0
O9 O-2 0.1343 0.2422 0.5382 1 0.0
Cu6 Cu+2 0.25 0.25 0.75 1 0.0
O1 O-2 0 0 0.2986 1 0.0
Sr3 Sr+2 -0.0047 0.8698 0.6048 0.3478 0.0
Cu5 Cu+2 0.25 0.25 0.0359 1 0.0
Ca2 Ca+2 0.8694 0 0 0.5855 0.0
O6 O-2 0.1644 -0.0041 0.6027 1 0.0
Cu3 Cu+2 0.1659 0.0049 0.2995 1 0.0
O8 O-2 0.1304 0.2291 0.0892 1 0.0
O2 O-2 0 0 0.0987 1 0.0
Y1 Y+3 -0.0032 0.1302 0.7988 0.025 0.0
Pb1 Pb+2 0.8694 0 0 0.0166 0.0
O5 O-2 0.1701 -0.01 0.1975 1 0.0
Cu4 Cu+2 0.25 0.25 0.1869 1 0.0
Sr2 Sr+2 0.8694 0 0 0.3478 0.0
O10 O-2 0.1339 0.2303 0.6821 1 0.0
Bi2 Bi+3 -0.0047 0.8698 0.6048 0.05 0.0
Ca3 Ca+2 -0.0047 0.8698 0.6048 0.5855 0.0
O7 O-2 0.25 0.1402 0.25 1 0.0
O3 O-2 0 0 0.5 1 0.0
O4 O-2 0 0.1624 0 1 0.0
Bi1 Bi+3 0.8694 0 0 0.05 0.0
Cu7 Cu+2 0.25 0.25 0.8821 1 0.0
Ca1 Ca+2 -0.0032 0.1302 0.7988 0.6117 0.0
Pb2 Pb+2 -0.0047 0.8698 0.6048 0.0166 0.0
Cu2 Cu+2 0.1659 0.0015 0.1004 1 0.0
Cu1 Cu+2 0 0.6649 0 1 0.0
